data_7043924
loop_
_publ_author_name
'Chen, Fengli'
'Bai, Dongjie'
'Jiang, Donghao'
'Wang, Yao'
'He, Yabing'

_publ_section_title
;
 A Comparative Study of C2H2 Adsorption Properties in Five Isomeric
 Copper-Based MOFs Based on Naphthalene-Derived Diisophthalates
;
_journal_name_full 'Dalton Trans.'
_journal_paper_doi 10.1039/C7DT02290E
_journal_year 2017
_chemical_formula_moiety 'C26 H16 Cu2 O10 [4DMF.H2O]'
_chemical_formula_sum 'C38 H46 Cu2 N4 O15'
_chemical_formula_weight 925.87
_space_group_crystal_system hexagonal
_space_group_IT_number 194
_space_group_name_Hall '-P 6c 2c'
_space_group_name_H-M_alt 'P 63/m m c'
_symmetry_space_group_name_Hall '-P 6c 2c'
_symmetry_space_group_name_H-M 'P 63/m m c'
_atom_sites_solution_hydrogens difmap
_audit_creation_method SHELXL-2014/7
_audit_update_record
;
2017-07-31 deposited with the CCDC.
2017-08-07 downloaded from the CCDC.
;
_cell_angle_alpha 90
_cell_angle_beta 90
_cell_angle_gamma 120
_cell_formula_units_Z 6
_cell_length_a 18.6937(6)
_cell_length_b 18.6937(6)
_cell_length_c 23.5643(14)
_cell_measurement_reflns_used 115435
_cell_measurement_temperature 293(2)
_cell_measurement_theta_max 27.5
_cell_measurement_theta_min 1
_cell_volume 7131.4(5)
_computing_structure_refinement 'SHELXL-2014/7 (Sheldrick, 2014)'
_diffrn_ambient_temperature 293(2)
_diffrn_measured_fraction_theta_full 1.000
_diffrn_measured_fraction_theta_max 0.996
_diffrn_measurement_device_type 'Bruker SMART APEX II CCD area detector'
_diffrn_measurement_method 'omega scans'
_diffrn_radiation_type MoK\a
_diffrn_radiation_wavelength 0.71073
_diffrn_reflns_av_R_equivalents 0.1228
_diffrn_reflns_av_unetI/netI 0.0468
_diffrn_reflns_Laue_measured_fraction_full 1.000
_diffrn_reflns_Laue_measured_fraction_max 0.996
_diffrn_reflns_limit_h_max 24
_diffrn_reflns_limit_h_min -24
_diffrn_reflns_limit_k_max 24
_diffrn_reflns_limit_k_min -24
_diffrn_reflns_limit_l_max 30
_diffrn_reflns_limit_l_min -30
_diffrn_reflns_number 115435
_diffrn_reflns_point_group_measured_fraction_full 1.000
_diffrn_reflns_point_group_measured_fraction_max 0.996
_diffrn_reflns_theta_full 25.242
_diffrn_reflns_theta_max 27.544
_diffrn_reflns_theta_min 1.258
_diffrn_source 'fine-focus sealed tube'
_exptl_absorpt_coefficient_mu 0.958
_exptl_absorpt_correction_T_max 0.9214
_exptl_absorpt_correction_T_min 0.7817
_exptl_absorpt_correction_type empirical
_exptl_crystal_colour blue
_exptl_crystal_density_diffrn 1.294
_exptl_crystal_description block
_exptl_crystal_F_000 2880
_exptl_crystal_size_max 0.280
_exptl_crystal_size_mid 0.210
_exptl_crystal_size_min 0.090
_platon_squeeze_details
' the residual electron density of 1028 electrons per unit cell was tentatively assigned to 4 DMF and 1 H2O, which were mainly established according to the elemental analysis'
_refine_diff_density_max 0.902
_refine_diff_density_min -0.330
_refine_diff_density_rms 0.073
_refine_ls_extinction_method none
_refine_ls_goodness_of_fit_ref 1.059
_refine_ls_hydrogen_treatment constr
_refine_ls_matrix_type full
_refine_ls_number_parameters 122
_refine_ls_number_reflns 3063
_refine_ls_number_restraints 91
_refine_ls_restrained_S_all 1.052
_refine_ls_R_factor_all 0.1153
_refine_ls_R_factor_gt 0.0602
_refine_ls_shift/su_max 0.000
_refine_ls_shift/su_mean 0.000
_refine_ls_structure_factor_coef Fsqd
_refine_ls_weighting_details 'w=1/[\s^2^(Fo^2^)+(0.1071P)^2^+1.1494P] where P=(Fo^2^+2Fc^2^)/3'
_refine_ls_weighting_scheme calc
_refine_ls_wR_factor_gt 0.1749
_refine_ls_wR_factor_ref 0.1971
_reflns_Friedel_coverage 0.000
_reflns_number_gt 1889
_reflns_number_total 3063
_reflns_threshold_expression 'I > 2\s(I)'
_cod_data_source_file c7dt02290e2.cif
_cod_data_source_block ZJNU-71
_cod_original_cell_volume 7131.4(6)
_cod_database_code 7043924
_shelx_shelxl_version_number 2014/7
_shelx_space_group_comment
;
The symmetry employed for this shelxl refinement is uniquely defined
by the following loop, which should always be used as a source of
symmetry information in preference to the above space-group names.
They are only intended as comments.
;
_shelx_estimated_absorpt_t_min 0.775
_shelx_estimated_absorpt_t_max 0.919

loop_
_space_group_symop_operation_xyz
'x, y, z'
'x-y, x, z+1/2'
'-y, x-y, z'
'-x, -y, z+1/2'
'-x+y, -x, z'
'y, -x+y, z+1/2'
'-y, -x, -z+1/2'
'x-y, -y, -z'
'x, x-y, -z+1/2'
'y, x, -z'
'-x+y, y, -z+1/2'
'-x, -x+y, -z'
'-x, -y, -z'
'-x+y, -x, -z-1/2'
'y, -x+y, -z'
'x, y, -z-1/2'
'x-y, x, -z'
'-y, x-y, -z-1/2'
'y, x, z-1/2'
'-x+y, y, z'
'-x, -x+y, z-1/2'
'-y, -x, z'
'x-y, -y, z-1/2'
'x, x-y, z'

loop_
_atom_site_label
_atom_site_type_symbol
_atom_site_fract_x
_atom_site_fract_y
_atom_site_fract_z
_atom_site_U_iso_or_equiv
_atom_site_adp_type
_atom_site_occupancy
_atom_site_site_symmetry_order
_atom_site_calc_flag
_atom_site_refinement_flags_posn
_atom_site_refinement_flags_adp
_atom_site_refinement_flags_occupancy
Cu1 Cu 0.47688(2) -0.04624(3) 0.04661(3) 0.0442(3) Uani 1 2 d S T P
O1 O 0.44165(17) 0.03209(15) 0.07083(12) 0.0612(8) Uani 1 1 d . . .
O2 O 0.48156(15) 0.11047(14) -0.00715(12) 0.0614(8) Uani 1 1 d . . .
C1 C 0.4513(2) 0.0916(2) 0.04189(17) 0.0480(9) Uani 1 1 d . U .
C2 C 0.4248(2) 0.1482(2) 0.06843(16) 0.0487(9) Uani 1 1 d . U .
C3 C 0.4456(3) 0.22278(16) 0.0425(2) 0.0505(11) Uani 1 2 d S TU P
H3 H 0.4733 0.2367 0.0080 0.061 Uiso 1 2 d R U P
C4 C 0.3818(2) 0.1275(2) 0.11863(16) 0.0555(10) Uani 1 1 d . U .
H4 H 0.3673 0.0774 0.1359 0.067 Uiso 1 1 d R U .
C5 C 0.36005(19) 0.18002(10) 0.1435(2) 0.0535(11) Uani 1 2 d DS TU P
C6 C 0.30692(19) 0.14621(10) 0.1959(2) 0.096(8) Uani 0.25 1 d DR U P
C7 C 0.34823(19) 0.18064(10) 0.2500(2) 0.0496(19) Uani 0.5 2 d R TU P
H7A H 0.4026 0.2283 0.2500 0.060 Uiso 0.5 2 d R U P
C8 C 0.31085(19) 0.14629(10) 0.2985(2) 0.035(4) Uani 0.25 1 d R U P
C9 C 0.23293(19) 0.07823(10) 0.3005(2) 0.052(8) Uani 0.25 1 d R U P
C10 C 0.18855(19) 0.04114(10) 0.2500(2) 0.067(3) Uani 0.5 2 d R TU P
C11 C 0.10801(19) -0.02917(10) 0.2500(2) 0.104(5) Uani 0.5 2 d R TU P
H11A H 0.0813 -0.0515 0.2859 0.125 Uiso 0.25 1 d R U P
C12 C 0.06670(19) -0.06670(10) 0.2006(2) 0.1074(19) Uani 0.5 2 d R TU P
H12A H 0.0141 -0.1167 0.2017 0.129 Uiso 0.25 1 d R U P
C13 C 0.10408(19) -0.02925(10) 0.1478(2) 0.114(7) Uani 0.25 1 d R U P
H13A H 0.0743 -0.0520 0.1131 0.137 Uiso 0.25 1 d R U P
C14 C 0.18199(19) 0.03881(10) 0.1458(2) 0.079(5) Uani 0.25 1 d R U P
H14A H 0.2067 0.0616 0.1097 0.095 Uiso 0.25 1 d R U P
C15 C 0.22637(19) 0.07589(10) 0.1964(2) 0.065(10) Uani 0.25 1 d R U P
O1W O 0.44254(19) -0.1149(4) 0.1257(3) 0.129(2) Uani 1 2 d S T P

loop_
_atom_site_aniso_label
_atom_site_aniso_U_11
_atom_site_aniso_U_22
_atom_site_aniso_U_33
_atom_site_aniso_U_23
_atom_site_aniso_U_13
_atom_site_aniso_U_12
Cu1 0.0409(3) 0.0252(3) 0.0614(5) 0.0052(3) 0.00260(14) 0.01261(17)
O1 0.0665(17) 0.0418(14) 0.083(2) 0.0088(14) 0.0102(16) 0.0327(13)
O2 0.0729(18) 0.0433(14) 0.079(2) 0.0005(14) 0.0020(15) 0.0373(14)
C1 0.0481(12) 0.0462(12) 0.0503(12) -0.0011(9) 0.0002(9) 0.0242(9)
C2 0.0489(12) 0.0473(12) 0.0516(12) 0.0001(8) -0.0005(9) 0.0253(9)
C3 0.0508(12) 0.0498(13) 0.0513(14) -0.0002(4) -0.0003(9) 0.0254(6)
C4 0.0569(13) 0.0535(13) 0.0579(13) 0.0013(9) -0.0011(9) 0.0290(9)
C5 0.0538(13) 0.0531(13) 0.0538(14) 0.0000(4) 0.0000(9) 0.0269(6)
C6 0.096(8) 0.096(8) 0.097(8) 0.0000(10) -0.0001(10) 0.048(4)
C7 0.050(2) 0.049(2) 0.051(2) 0.000 0.000 0.0252(13)
C8 0.035(4) 0.035(4) 0.036(4) 0.0000(10) -0.0001(10) 0.018(2)
C9 0.052(8) 0.052(8) 0.053(8) 0.0000(10) 0.0001(10) 0.026(4)
C10 0.067(3) 0.067(3) 0.067(3) 0.000 0.000 0.0336(18)
C11 0.104(5) 0.104(5) 0.104(5) 0.000 0.000 0.052(3)
C12 0.1073(19) 0.1073(19) 0.107(2) -0.0003(7) 0.0003(7) 0.0533(12)
C13 0.114(7) 0.114(7) 0.114(7) -0.0001(10) 0.0002(10) 0.057(4)
C14 0.079(5) 0.079(5) 0.079(5) 0.0000(10) 0.0003(10) 0.039(3)
C15 0.065(10) 0.065(10) 0.065(10) 0.0000(10) -0.0001(10) 0.033(5)
O1W 0.123(3) 0.130(5) 0.136(5) 0.076(4) 0.038(2) 0.065(2)

loop_
_atom_type_symbol
_atom_type_description
_atom_type_scat_dispersion_real
_atom_type_scat_dispersion_imag
_atom_type_scat_source
C C 0.0033 0.0016 'International Tables Vol C Tables 4.2.6.8 and 6.1.1.4'
H H 0.0000 0.0000 'International Tables Vol C Tables 4.2.6.8 and 6.1.1.4'
Cu Cu 0.3201 1.2651 'International Tables Vol C Tables 4.2.6.8 and 6.1.1.4'
N N 0.0061 0.0033 'International Tables Vol C Tables 4.2.6.8 and 6.1.1.4'
O O 0.0106 0.0060 'International Tables Vol C Tables 4.2.6.8 and 6.1.1.4'

loop_
_geom_angle_atom_site_label_1
_geom_angle_atom_site_label_2
_geom_angle_atom_site_label_3
_geom_angle
_geom_angle_site_symmetry_1
_geom_angle_site_symmetry_3
O2 Cu1 O2 89.27(15) 8 13_655
O2 Cu1 O1 167.56(12) 8 20_655
O2 Cu1 O1 89.02(11) 13_655 20_655
O2 Cu1 O1 89.02(11) 8 .
O2 Cu1 O1 167.56(12) 13_655 .
O1 Cu1 O1 90.00(17) 20_655 .
O2 Cu1 O1W 97.78(15) 8 .
O2 Cu1 O1W 97.78(15) 13_655 .
O1 Cu1 O1W 94.65(15) 20_655 .
O1 Cu1 O1W 94.65(15) . .
O2 Cu1 Cu1 84.66(8) 8 13_655
O2 Cu1 Cu1 84.66(8) 13_655 13_655
O1 Cu1 Cu1 82.92(8) 20_655 13_655
O1 Cu1 Cu1 82.92(8) . 13_655
O1W Cu1 Cu1 176.54(19) . 13_655
C1 O1 Cu1 123.8(3) . .
C1 O2 Cu1 121.6(2) . 13_655
O1 C1 O2 127.0(4) . .
O1 C1 C2 116.7(3) . .
O2 C1 C2 116.3(3) . .
C4 C2 C3 119.4(4) . .
C4 C2 C1 120.8(3) . .
C3 C2 C1 119.8(3) . .
C2 C3 C2 119.7(5) 24 .
C2 C3 H3 120.1 24 .
C2 C3 H3 120.1 . .
C5 C4 C2 120.6(4) . .
C5 C4 H4 119.7 . .
C2 C4 H4 119.7 . .
C4 C5 C4 120.1(5) . 24
C4 C5 C6 114.7(2) . .
C4 C5 C6 125.0(2) 24 .
C4 C5 C6 125.0(2) . 24
C4 C5 C6 114.7(2) 24 24
C6 C5 C6 10.3 . 24
C4 C5 C8 113.8(2) . 16_556
C4 C5 C8 126.1(3) 24 16_556
C6 C5 C8 4.74(16) . 16_556
C6 C5 C8 12.2 24 16_556
C4 C5 C8 126.1(3) . 9
C4 C5 C8 113.8(2) 24 9
C6 C5 C8 12.2 . 9
C6 C5 C8 4.74(16) 24 9
C8 C5 C8 12.31(6) 16_556 9
C8 C6 C6 103.4(8) 16_556 24
C8 C6 C8 78(2) 16_556 9
C6 C6 C8 25.7(13) 24 9
C8 C6 C9 102.6(13) 16_556 16_556
C6 C6 C9 115.8 24 16_556
C8 C6 C9 122.3(7) 9 16_556
C8 C6 C15 106.6(10) 16_556 .
C6 C6 C15 113.3 24 .
C8 C6 C15 121.7(4) 9 .
C9 C6 C15 4.1(3) 16_556 .
C8 C6 C7 14.1(6) 16_556 9
C6 C6 C7 89.5 24 9
C8 C6 C7 63.7(13) 9 9
C9 C6 C7 111.3(5) 16_556 9
C15 C6 C7 114.99(16) . 9
C8 C6 C7 23.7(6) 16_556 .
C6 C6 C7 79.9 24 .
C8 C6 C7 54.1(13) 9 .
C9 C6 C7 115.5(4) 16_556 .
C15 C6 C7 118.8 . .
C7 C6 C7 9.6 9 .
C8 C6 C9 115(2) 16_556 9
C6 C6 C9 54.7 24 9
C8 C6 C9 67.0 9 9
C9 C6 C9 61.0 16_556 9
C15 C6 C9 58.7 . 9
C7 C6 C9 108.7(5) 9 9
C7 C6 C9 102.7(3) . 9
C8 C6 C5 120.0(16) 16_556 .
C6 C6 C5 84.9 24 .
C8 C6 C5 97.7(12) 9 .
C9 C6 C5 127.1(4) 16_556 .
C15 C6 C5 124.4 . .
C7 C6 C5 117.31(17) 9 .
C7 C6 C5 115.9 . .
C9 C6 C5 117.4(3) 9 .
C8 C6 C15 118.1(17) 16_556 24
C6 C6 C15 57.4 24 24
C8 C6 C15 70.7(2) 9 24
C9 C6 C15 58.4 16_556 24
C15 C6 C15 55.9 . 24
C7 C6 C15 112.29(14) 9 24
C7 C6 C15 106.5 . 24
C9 C6 C15 4.0(3) 9 24
C5 C6 C15 116.0 . 24
C7 C7 C8 92.2(19) 9 24
C7 C7 C8 92(2) 9 9
C8 C7 C8 124.03(19) 24 9
C7 C7 C8 77.2(19) 9 .
C8 C7 C8 14.9 24 .
C8 C7 C8 123.77(18) 9 .
C7 C7 C8 77.2(19) 9 16_556
C8 C7 C8 123.8(2) 24 16_556
C8 C7 C8 14.92(9) 9 16_556
C8 C7 C8 119.1(2) . 16_556
C7 C7 C6 90.5(19) 9 9
C8 C7 C6 1.6 24 9
C8 C7 C6 124.4 9 9
C8 C7 C6 13.3 . 9
C8 C7 C6 123.6 16_556 9
C7 C7 C6 90.5(19) 9 24
C8 C7 C6 124.4 24 24
C8 C7 C6 1.6 9 24
C8 C7 C6 123.6 . 24
C8 C7 C6 13.30(8) 16_556 24
C6 C7 C6 124.66(17) 9 24
C7 C7 C6 79.9(19) 9 16_556
C8 C7 C6 12.30(5) 24 16_556
C8 C7 C6 124.2 9 16_556
C8 C7 C6 2.63(8) . 16_556
C8 C7 C6 120.3 16_556 16_556
C6 C7 C6 10.68(6) 9 16_556
C6 C7 C6 124.17(18) 24 16_556
C7 C7 C6 79.9(19) 9 .
C8 C7 C6 124.2 24 .
C8 C7 C6 12.3 9 .
C8 C7 C6 120.3 . .
C8 C7 C6 2.64(10) 16_556 .
C6 C7 C6 124.17(17) 9 .
C6 C7 C6 10.7 24 .
C6 C7 C6 121.35(18) 16_556 .
C7 C7 H7A 113.5 9 .
C8 C7 H7A 114.5 24 .
C8 C7 H7A 114.5 9 .
C8 C7 H7A 120.4 . .
C8 C7 H7A 120.4 16_556 .
C6 C7 H7A 115.0 9 .
C6 C7 H7A 115.0 24 .
C6 C7 H7A 119.3 16_556 .
C6 C7 H7A 119.3 . .
C6 C8 C6 50.9(5) 16_556 9
C6 C8 C8 76.6(7) 16_556 24
C6 C8 C8 25.7(13) 9 24
C6 C8 C7 164.2(5) 16_556 9
C6 C8 C7 113.6(12) 9 9
C8 C8 C7 87.8 24 9
C6 C8 C7 153.7(7) 16_556 .
C6 C8 C7 103.0(13) 9 .
C8 C8 C7 77.2 24 .
C7 C8 C7 10.6 9 .
C6 C8 C9 71.2(10) 16_556 .
C6 C8 C9 99.88(16) 9 .
C8 C8 C9 113.3 24 .
C7 C8 C9 118.30(18) 9 .
C7 C8 C9 122.4 . .
C6 C8 C15 67.7(6) 16_556 16_556
C6 C8 C15 96.7(4) 9 16_556
C8 C8 C15 111.0 24 16_556
C7 C8 C15 121.4(5) 9 16_556
C7 C8 C15 125.1(4) . 16_556
C9 C8 C15 3.6(3) . 16_556
C6 C8 C9 59.8(17) 16_556 24
C6 C8 C9 47.0(5) 9 24
C8 C8 C9 55.0 24 24
C7 C8 C9 112.82(14) 9 24
C7 C8 C9 105.8 . 24
C9 C8 C9 58.4 . 24
C15 C8 C9 56.1 16_556 24
C6 C8 C5 55.3(18) 16_556 16_556
C6 C8 C5 70.1(13) 9 16_556
C8 C8 C5 83.8 24 16_556
C7 C8 C5 121.4 9 16_556
C7 C8 C5 119.24(17) . 16_556
C9 C8 C5 118.18(17) . 16_556
C15 C8 C5 115.6(5) 16_556 16_556
C9 C8 C5 108.76(11) 24 16_556
C6 C8 C15 57.2(14) 16_556 9
C6 C8 C15 48.1(2) 9 9
C8 C8 C15 57.7 24 9
C7 C8 C15 116.1(5) 9 9
C7 C8 C15 109.3(3) . 9
C9 C8 C15 55.7 . 9
C15 C8 C15 53.3 16_556 9
C9 C8 C15 3.7(2) 24 9
C5 C8 C15 107.4(4) 16_556 9
C15 C9 C6 129(3) 16_556 16_556
C15 C9 C8 135(2) 16_556 .
C6 C9 C8 6.2(4) 16_556 .
C15 C9 C10 95(3) 16_556 .
C6 C9 C10 126.5(4) 16_556 .
C8 C9 C10 121.0 . .
C15 C9 C15 77.05(10) 16_556 9
C6 C9 C15 68.4 16_556 9
C8 C9 C15 71.1 . 9
C10 C9 C15 101.6(3) . 9
C15 C9 C9 82.3(3) 16_556 24
C6 C9 C9 64.3 16_556 24
C8 C9 C9 66.7 . 24
C10 C9 C9 101.3 . 24
C15 C9 C9 5.2(2) 9 24
C15 C9 C6 123(2) 16_556 9
C6 C9 C6 9.6 16_556 9
C8 C9 C6 13.16(15) . 9
C10 C9 C6 125.2(4) . 9
C15 C9 C6 58.8 9 9
C9 C9 C6 54.7 24 9
C15 C9 C14 28(3) 16_556 16_556
C6 C9 C14 120.2(6) 16_556 16_556
C8 C9 C14 126.1(2) . 16_556
C10 C9 C14 112.8(2) . 16_556
C15 C9 C14 94.9(4) 9 16_556
C9 C9 C14 99.8 24 16_556
C6 C9 C14 119.2(5) 9 16_556
C15 C9 C8 127.2(16) 16_556 24
C6 C9 C8 10.7(2) 16_556 24
C8 C9 C8 11.7 . 24
C10 C9 C8 120.2 . 24
C15 C9 C8 59.4 9 24
C9 C9 C8 55.0 24 24
C6 C9 C8 5.1(4) 9 24
C14 C9 C8 124.22(18) 16_556 24
C9 C10 C9 114.1(2) . 16_556
C9 C10 C11 122.9 . .
C9 C10 C11 122.9(2) 16_556 .
C9 C10 C15 5.21(16) . 16_556
C9 C10 C15 118.8 16_556 16_556
C11 C10 C15 118.27(18) . 16_556
C9 C10 C15 118.8 . .
C9 C10 C15 5.21(19) 16_556 .
C11 C10 C15 118.3 . .
C15 C10 C15 123.41(18) 16_556 .
C9 C10 C10 78.7(2) . 9
C9 C10 C10 78.66(17) 16_556 9
C11 C10 C10 113.3 . 9
C15 C10 C10 78.09(17) 16_556 9
C15 C10 C10 78.1(2) . 9
C12 C11 C12 115.1(2) 16_556 .
C12 C11 C10 122.4(2) 16_556 .
C12 C11 C10 122.4 . .
C12 C11 C11 57.70(16) 16_556 7
C12 C11 C11 57.7(4) . 7
C10 C11 C11 173.3 . 7
C12 C11 H11A 4.3 16_556 .
C12 C11 H11A 118.9 . .
C10 C11 H11A 118.7 . .
C11 C11 H11A 61.7 7 .
C11 C12 C11 64.6(3) 7 .
C11 C12 C13 118.3(4) 7 22
C11 C12 C13 176.08(14) . 22
C11 C12 C13 176.1(2) 7 .
C11 C12 C13 118.3 . .
C13 C12 C13 58.64(19) 22 .
C11 C12 H12A 56.4 7 .
C11 C12 H12A 120.9 . .
C13 C12 H12A 62.2 22 .
C13 C12 H12A 120.8 . .
C14 C13 C13 173.1 . 22
C14 C13 C12 121.0 . .
C13 C13 C12 60.7 22 .
C14 C13 H13A 119.5 . .
C13 C13 H13A 59.3 22 .
C12 C13 H13A 119.5 . .
C13 C14 C15 120.9 . .
C13 C14 C9 122.2(2) . 16_556
C15 C14 C9 2.48(12) . 16_556
C13 C14 C14 113.3 . 24
C15 C14 C14 78.7 . 24
C9 C14 C14 80.2 16_556 24
C13 C14 H14A 119.5 . .
C15 C14 H14A 119.6 . .
C9 C14 H14A 118.2 16_556 .
C14 C14 H14A 78.3 24 .
C9 C15 C15 97.7(3) 16_556 24
C9 C15 C9 92.5(5) 16_556 9
C15 C15 C9 5.2(2) 24 9
C9 C15 C14 150(3) 16_556 .
C15 C15 C14 101.3 24 .
C9 C15 C14 106.1(3) 9 .
C9 C15 C6 47(2) 16_556 .
C15 C15 C6 66.7 24 .
C9 C15 C6 62.5 9 .
C14 C15 C6 122.3 . .
C9 C15 C10 80(3) 16_556 .
C15 C15 C10 101.9 24 .
C9 C15 C10 101.0(3) 9 .
C14 C15 C10 118.9 . .
C6 C15 C10 118.8 . .
C9 C15 C8 41.1(19) 16_556 16_556
C15 C15 C8 69.0 24 16_556
C9 C15 C8 64.5 9 16_556
C14 C15 C8 127.6(4) . 16_556
C6 C15 C8 5.7(3) . 16_556
C10 C15 C8 113.5(4) . 16_556
C9 C15 C6 52.6(18) 16_556 24
C15 C15 C6 57.4 24 24
C9 C15 C6 53.2 9 24
C14 C15 C6 121.7 . 24
C6 C15 C6 9.3 . 24
C10 C15 C6 118.5 . 24
C8 C15 C6 12.61(15) 16_556 24
C9 C15 C8 49.1(14) 16_556 9
C15 C15 C8 57.7 24 9
C9 C15 C8 53.2 9 9
C14 C15 C8 126.4(3) . 9
C6 C15 C8 10.26(15) . 9
C10 C15 C8 113.8(3) . 9
C8 C15 C8 11.3 16_556 9
C6 C15 C8 4.7(3) 24 9

loop_
_geom_bond_atom_site_label_1
_geom_bond_atom_site_label_2
_geom_bond_distance
_geom_bond_site_symmetry_2
Cu1 O2 1.960(2) 8
Cu1 O2 1.960(2) 13_655
Cu1 O1 1.967(3) 20_655
Cu1 O1 1.967(3) .
Cu1 O1W 2.170(5) .
Cu1 Cu1 2.6581(12) 13_655
O1 C1 1.238(4) .
O2 C1 1.257(4) .
O2 Cu1 1.960(2) 13_655
C1 C2 1.511(5) .
C2 C4 1.373(5) .
C2 C3 1.388(4) .
C3 C2 1.388(4) 24
C3 H3 0.9300 .
C4 C5 1.367(4) .
C4 H4 0.9300 .
C5 C4 1.367(4) 24
C5 C6 1.5111 .
C5 C6 1.5111 24
C5 C8 1.592(8) 16_556
C5 C8 1.592(8) 9
C6 C8 0.152(8) 16_556
C6 C6 0.2711 24
C6 C8 0.340(4) 9
C6 C9 1.3333 16_556
C6 C15 1.4199 .
C6 C7 1.440(8) 9
C6 C7 1.4633 .
C6 C9 1.4714 9
C6 C15 1.5473 24
C7 C7 0.2440 9
C7 C8 1.2936 24
C7 C8 1.294(8) 9
C7 C8 1.3255 .
C7 C8 1.326(8) 16_556
C7 C6 1.440(8) 9
C7 C6 1.4404 24
C7 C6 1.463(8) 16_556
C7 H7A 0.9599 .
C8 C6 0.152(8) 16_556
C8 C6 0.340(4) 9
C8 C8 0.3414 24
C8 C7 1.294(8) 9
C8 C9 1.3746 .
C8 C15 1.4704 16_556
C8 C9 1.5419 24
C8 C5 1.592(8) 16_556
C8 C15 1.6243 9
C9 C15 0.131(5) 16_556
C9 C6 1.3334 16_556
C9 C10 1.4169 .
C9 C15 1.4179 9
C9 C9 1.4295 24
C9 C6 1.4715 9
C9 C14 1.534(8) 16_556
C9 C8 1.5419 24
C10 C9 1.417(8) 16_556
C10 C11 1.4197 .
C10 C15 1.435(8) 16_556
C10 C15 1.4349 .
C10 C10 1.9865 9
C11 C12 1.379(8) 16_556
C11 C12 1.3791 .
C11 C11 1.474(5) 7
C11 H11A 0.9657 .
C12 C11 1.379(9) 7
C12 C13 1.428(3) 22
C12 C13 1.4283 .
C12 H12A 0.9596 .
C13 C14 1.3744 .
C13 C13 1.399(5) 22
C13 H13A 0.9599 .
C14 C15 1.4198 .
C14 C9 1.534(8) 16_556
C14 C14 1.9510 24
C14 H14A 0.9599 .
C15 C9 0.131(5) 16_556
C15 C15 1.3944 24
C15 C9 1.4178 9
C15 C8 1.4705 16_556
C15 C6 1.5473 24
C15 C8 1.6243 9

loop_
_geom_torsion_atom_site_label_1
_geom_torsion_atom_site_label_2
_geom_torsion_atom_site_label_3
_geom_torsion_atom_site_label_4
_geom_torsion
_geom_torsion_site_symmetry_1
_geom_torsion_site_symmetry_4
Cu1 O1 C1 O2 2.6(6) . .
Cu1 O1 C1 C2 -176.7(2) . .
Cu1 O2 C1 O1 -1.7(5) 13_655 .
Cu1 O2 C1 C2 177.6(2) 13_655 .
O1 C1 C2 C4 -8.8(5) . .
O2 C1 C2 C4 171.8(3) . .
O1 C1 C2 C3 169.8(4) . .
O2 C1 C2 C3 -9.6(5) . .
C4 C2 C3 C2 1.8(7) . 24
C1 C2 C3 C2 -176.8(3) . 24
C3 C2 C4 C5 -0.6(6) . .
C1 C2 C4 C5 178.0(3) . .
C2 C4 C5 C4 -0.6(7) . 24
C2 C4 C5 C6 175.2(3) . .
C2 C4 C5 C6 174.7(2) . 24
C2 C4 C5 C8 -179.8(3) . 16_556
C2 C4 C5 C8 -179.6(3) . 9
C4 C5 C6 C8 79.5(7) . 16_556
C4 C5 C6 C8 -104.9(10) 24 16_556
C6 C5 C6 C8 -102.6(8) 24 16_556
C8 C5 C6 C8 -80.2(16) 9 16_556
C4 C5 C6 C6 -177.9(2) . 24
C4 C5 C6 C6 -2.4(3) 24 24
C8 C5 C6 C6 102.6(8) 16_556 24
C8 C5 C6 C6 22.4(8) 9 24
C4 C5 C6 C8 159.7(9) . 9
C4 C5 C6 C8 -24.8(7) 24 9
C6 C5 C6 C8 -22.4(8) 24 9
C8 C5 C6 C8 80.2(16) 16_556 9
C4 C5 C6 C9 -59.3(2) . 16_556
C4 C5 C6 C9 116.3(3) 24 16_556
C6 C5 C6 C9 118.62(10) 24 16_556
C8 C5 C6 C9 -138.8(7) 16_556 16_556
C8 C5 C6 C9 141.0(9) 9 16_556
C4 C5 C6 C15 -63.1(2) . .
C4 C5 C6 C15 112.5(3) 24 .
C6 C5 C6 C15 114.8 24 .
C8 C5 C6 C15 -142.6(8) 16_556 .
C8 C5 C6 C15 137.2(8) 9 .
C4 C5 C6 C7 95.4(2) . 9
C4 C5 C6 C7 -89.1(3) 24 9
C6 C5 C6 C7 -86.7 24 9
C8 C5 C6 C7 15.8(8) 16_556 9
C8 C5 C6 C7 -64.3(8) 9 9
C4 C5 C6 C7 106.0(2) . .
C4 C5 C6 C7 -78.4(3) 24 .
C6 C5 C6 C7 -76.1 24 .
C8 C5 C6 C7 26.5(8) 16_556 .
C8 C5 C6 C7 -53.7(8) 9 .
C4 C5 C6 C9 -132.3(4) . 9
C4 C5 C6 C9 43.2(2) 24 9
C6 C5 C6 C9 45.60(18) 24 9
C8 C5 C6 C9 148.1(10) 16_556 9
C8 C5 C6 C9 68.0(6) 9 9
C4 C5 C6 C15 -128.1(2) . 24
C4 C5 C6 C15 47.5(3) 24 24
C6 C5 C6 C15 49.9 24 24
C8 C5 C6 C15 152.4(8) 16_556 24
C8 C5 C6 C15 72.2(8) 9 24
C8 C6 C7 C7 5(3) 16_556 9
C6 C6 C7 C7 180.0(10) 24 9
C8 C6 C7 C7 178.8(19) 9 9
C9 C6 C7 C7 66.2(10) 16_556 9
C15 C6 C7 C7 68.9(10) . 9
C9 C6 C7 C7 129.9(12) 9 9
C5 C6 C7 C7 -100.8(10) . 9
C15 C6 C7 C7 128.5(10) 24 9
C8 C6 C7 C8 -80(4) 16_556 24
C6 C6 C7 C8 94.3 24 24
C8 C6 C7 C8 93.2(9) 9 24
C9 C6 C7 C8 -19.5 16_556 24
C15 C6 C7 C8 -16.8 . 24
C7 C6 C7 C8 -85.7(10) 9 24
C9 C6 C7 C8 44.25(16) 9 24
C5 C6 C7 C8 173.5 . 24
C15 C6 C7 C8 42.9 24 24
C8 C6 C7 C8 -174(5) 16_556 9
C6 C6 C7 C8 1.2(9) 24 9
C9 C6 C7 C8 -112.7(9) 16_556 9
C15 C6 C7 C8 -110.0(9) . 9
C7 C6 C7 C8 -178.8(19) 9 9
C9 C6 C7 C8 -48.9(8) 9 9
C5 C6 C7 C8 80.3(9) . 9
C15 C6 C7 C8 -50.3(9) 24 9
C8 C6 C7 C8 -63(4) 16_556 .
C6 C6 C7 C8 111.4 24 .
C8 C6 C7 C8 110.2(9) 9 .
C9 C6 C7 C8 -2.5 16_556 .
C15 C6 C7 C8 0.2 . .
C7 C6 C7 C8 -68.6(10) 9 .
C9 C6 C7 C8 61.27(16) 9 .
C5 C6 C7 C8 -169.5 . .
C15 C6 C7 C8 59.9 24 .
C6 C6 C7 C8 175(4) 24 16_556
C8 C6 C7 C8 174(5) 9 16_556
C9 C6 C7 C8 61(4) 16_556 16_556
C15 C6 C7 C8 64(4) . 16_556
C7 C6 C7 C8 -5(3) 9 16_556
C9 C6 C7 C8 125(4) 9 16_556
C5 C6 C7 C8 -106(4) . 16_556
C15 C6 C7 C8 123(4) 24 16_556
C8 C6 C7 C6 -78(4) 16_556 9
C6 C6 C7 C6 96.3 24 9
C8 C6 C7 C6 95.2(9) 9 9
C9 C6 C7 C6 -17.50(7) 16_556 9
C15 C6 C7 C6 -14.8 . 9
C7 C6 C7 C6 -83.7(11) 9 9
C9 C6 C7 C6 46.22(11) 9 9
C5 C6 C7 C6 175.5 . 9
C15 C6 C7 C6 44.8 24 9
C8 C6 C7 C6 -175(4) 16_556 24
C8 C6 C7 C6 -1.2(9) 9 24
C9 C6 C7 C6 -113.8 16_556 24
C15 C6 C7 C6 -111.1 . 24
C7 C6 C7 C6 180.0(10) 9 24
C9 C6 C7 C6 -50.08(15) 9 24
C5 C6 C7 C6 79.2 . 24
C15 C6 C7 C6 -51.5 24 24
C8 C6 C7 C6 -66(4) 16_556 16_556
C6 C6 C7 C6 108.6 24 16_556
C8 C6 C7 C6 107.4(9) 9 16_556
C9 C6 C7 C6 -5.2 16_556 16_556
C15 C6 C7 C6 -2.6 . 16_556
C7 C6 C7 C6 -71.4(10) 9 16_556
C9 C6 C7 C6 58.48(16) 9 16_556
C5 C6 C7 C6 -172.3 . 16_556
C15 C6 C7 C6 57.1 24 16_556
C7 C7 C8 C6 175(5) 9 16_556
C8 C7 C8 C6 -5(4) 24 16_556
C8 C7 C8 C6 -101(4) 9 16_556
C8 C7 C8 C6 -118(4) 16_556 16_556
C6 C7 C8 C6 -4(3) 9 16_556
C6 C7 C8 C6 -103(4) 24 16_556
C6 C7 C8 C6 -115(4) . 16_556
C7 C7 C8 C6 178.9(18) 9 9
C8 C7 C8 C6 -1.1(8) 24 9
C8 C7 C8 C6 -97.1(7) 9 9
C8 C7 C8 C6 -113.7(8) 16_556 9
C6 C7 C8 C6 -99.1(8) 24 9
C6 C7 C8 C6 4(3) 16_556 9
C6 C7 C8 C6 -111.0(8) . 9
C7 C7 C8 C8 -180.0(11) 9 24
C8 C7 C8 C8 -96.03(7) 9 24
C8 C7 C8 C8 -112.6 16_556 24
C6 C7 C8 C8 1.1(8) 9 24
C6 C7 C8 C8 -98.0 24 24
C6 C7 C8 C8 5(4) 16_556 24
C6 C7 C8 C8 -109.9 . 24
C8 C7 C8 C7 180.0(11) 24 9
C8 C7 C8 C7 84.0(11) 9 9
C8 C7 C8 C7 67.4(11) 16_556 9
C6 C7 C8 C7 -178.9(18) 9 9
C6 C7 C8 C7 82.0(11) 24 9
C6 C7 C8 C7 -175(5) 16_556 9
C6 C7 C8 C7 70.1(11) . 9
C7 C7 C8 C9 -70.3(11) 9 .
C8 C7 C8 C9 109.7 24 .
C8 C7 C8 C9 13.66(7) 9 .
C8 C7 C8 C9 -2.9 16_556 .
C6 C7 C8 C9 110.8(8) 9 .
C6 C7 C8 C9 11.7 24 .
C6 C7 C8 C9 115(4) 16_556 .
C6 C7 C8 C9 -0.3 . .
C7 C7 C8 C15 -73.2(11) 9 16_556
C8 C7 C8 C15 106.8 24 16_556
C8 C7 C8 C15 10.8 9 16_556
C8 C7 C8 C15 -5.8 16_556 16_556
C6 C7 C8 C15 107.9(7) 9 16_556
C6 C7 C8 C15 8.8 24 16_556
C6 C7 C8 C15 112(4) 16_556 16_556
C6 C7 C8 C15 -3.1 . 16_556
C7 C7 C8 C9 -132.5(11) 9 24
C8 C7 C8 C9 47.4 24 24
C8 C7 C8 C9 -48.58(7) 9 24
C8 C7 C8 C9 -65.2 16_556 24
C6 C7 C8 C9 48.5(8) 9 24
C6 C7 C8 C9 -50.5 24 24
C6 C7 C8 C9 53(4) 16_556 24
C6 C7 C8 C9 -62.5 . 24
C7 C7 C8 C5 104.7(10) 9 16_556
C8 C7 C8 C5 -75.4 24 16_556
C8 C7 C8 C5 -171.38(10) 9 16_556
C8 C7 C8 C5 172.0 16_556 16_556
C6 C7 C8 C5 -74.3(8) 9 16_556
C6 C7 C8 C5 -173.3 24 16_556
C6 C7 C8 C5 -70(4) 16_556 16_556
C6 C7 C8 C5 174.7 . 16_556
C7 C7 C8 C15 -131.3(12) 9 9
C8 C7 C8 C15 48.71(16) 24 9
C8 C7 C8 C15 -47.31(9) 9 9
C8 C7 C8 C15 -63.92(16) 16_556 9
C6 C7 C8 C15 49.8(6) 9 9
C6 C7 C8 C15 -49.27(16) 24 9
C6 C7 C8 C15 54(3) 16_556 9
C6 C7 C8 C15 -61.23(16) . 9
C6 C8 C9 C15 16(2) 16_556 16_556
C6 C8 C9 C15 -27(2) 9 16_556
C8 C8 C9 C15 -50(4) 24 16_556
C7 C8 C9 C15 -151(4) 9 16_556
C7 C8 C9 C15 -139(4) . 16_556
C9 C8 C9 C15 -50(4) 24 16_556
C5 C8 C9 C15 46(4) 16_556 16_556
C15 C8 C9 C15 -47(3) 9 16_556
C6 C8 C9 C6 -42.6 9 16_556
C8 C8 C9 C6 -65.6(15) 24 16_556
C7 C8 C9 C6 -166.3(16) 9 16_556
C7 C8 C9 C6 -154.9(15) . 16_556
C15 C8 C9 C6 -16(2) 16_556 16_556
C9 C8 C9 C6 -65.6(15) 24 16_556
C5 C8 C9 C6 30.1(16) 16_556 16_556
C15 C8 C9 C6 -62.6(11) 9 16_556
C6 C8 C9 C10 155.1(15) 16_556 .
C6 C8 C9 C10 112.5(15) 9 .
C8 C8 C9 C10 89.5 24 .
C7 C8 C9 C10 -11.21(8) 9 .
C7 C8 C9 C10 0.1 . .
C15 C8 C9 C10 139(4) 16_556 .
C9 C8 C9 C10 89.5 24 .
C5 C8 C9 C10 -174.9 16_556 .
C15 C8 C9 C10 92.5(4) 9 .
C6 C8 C9 C15 62.6(11) 16_556 9
C6 C8 C9 C15 20.0(11) 9 9
C8 C8 C9 C15 -3.0(4) 24 9
C7 C8 C9 C15 -103.7(5) 9 9
C7 C8 C9 C15 -92.4(4) . 9
C15 C8 C9 C15 47(3) 16_556 9
C9 C8 C9 C15 -3.0(4) 24 9
C5 C8 C9 C15 92.6(4) 16_556 9
C6 C8 C9 C9 65.6(15) 16_556 24
C6 C8 C9 C9 23.0(15) 9 24
C8 C8 C9 C9 0.0 24 24
C7 C8 C9 C9 -100.69(8) 9 24
C7 C8 C9 C9 -89.3 . 24
C15 C8 C9 C9 50(4) 16_556 24
C5 C8 C9 C9 95.6 16_556 24
C15 C8 C9 C9 3.0(4) 9 24
C6 C8 C9 C6 42.6 16_556 9
C8 C8 C9 C6 -23.0(15) 24 9
C7 C8 C9 C6 -123.7(16) 9 9
C7 C8 C9 C6 -112.3(15) . 9
C15 C8 C9 C6 27(2) 16_556 9
C9 C8 C9 C6 -23.0(15) 24 9
C5 C8 C9 C6 72.7(15) 16_556 9
C15 C8 C9 C6 -20.0(11) 9 9
C6 C8 C9 C14 -19.6(15) 16_556 16_556
C6 C8 C9 C14 -62.1(14) 9 16_556
C8 C8 C9 C14 -85.1 24 16_556
C7 C8 C9 C14 174.18(11) 9 16_556
C7 C8 C9 C14 -174.5 . 16_556
C15 C8 C9 C14 -35(4) 16_556 16_556
C9 C8 C9 C14 -85.1 24 16_556
C5 C8 C9 C14 10.51(7) 16_556 16_556
C15 C8 C9 C14 -82.1(4) 9 16_556
C6 C8 C9 C8 65.6(15) 16_556 24
C6 C8 C9 C8 23.0(15) 9 24
C7 C8 C9 C8 -100.68(8) 9 24
C7 C8 C9 C8 -89.3 . 24
C15 C8 C9 C8 50(4) 16_556 24
C9 C8 C9 C8 0.0 24 24
C5 C8 C9 C8 95.7 16_556 24
C15 C8 C9 C8 3.0(4) 9 24
C15 C9 C10 C9 155.2(10) 16_556 16_556
C6 C9 C10 C9 5.7 16_556 16_556
C8 C9 C10 C9 2.5 . 16_556
C15 C9 C10 C9 77.3(2) 9 16_556
C9 C9 C10 C9 72.0 24 16_556
C6 C9 C10 C9 17.40(7) 9 16_556
C14 C9 C10 C9 177.8 16_556 16_556
C8 C9 C10 C9 16.1 24 16_556
C15 C9 C10 C11 -27.4(10) 16_556 .
C6 C9 C10 C11 -176.8 16_556 .
C8 C9 C10 C11 180.0 . .
C15 C9 C10 C11 -105.2(2) 9 .
C9 C9 C10 C11 -110.5 24 .
C6 C9 C10 C11 -165.11(7) 9 .
C14 C9 C10 C11 -4.7 16_556 .
C8 C9 C10 C11 -166.4 24 .
C6 C9 C10 C15 -149.4(9) 16_556 16_556
C8 C9 C10 C15 -152.7(10) . 16_556
C15 C9 C10 C15 -77.8(8) 9 16_556
C9 C9 C10 C15 -83.2(10) 24 16_556
C6 C9 C10 C15 -137.8(9) 9 16_556
C14 C9 C10 C15 22.6(10) 16_556 16_556
C8 C9 C10 C15 -139.1(10) 24 16_556
C15 C9 C10 C15 152.7(10) 16_556 .
C6 C9 C10 C15 3.2 16_556 .
C8 C9 C10 C15 0.0 . .
C15 C9 C10 C15 74.8(2) 9 .
C9 C9 C10 C15 69.5 24 .
C6 C9 C10 C15 14.90(7) 9 .
C14 C9 C10 C15 175.3 16_556 .
C8 C9 C10 C15 13.6 24 .
C15 C9 C10 C10 83.2(8) 16_556 9
C6 C9 C10 C10 -66.24(12) 16_556 9
C8 C9 C10 C10 -69.49(14) . 9
C15 C9 C10 C10 5.35(6) 9 9
C9 C9 C10 C10 0.00(14) 24 9
C6 C9 C10 C10 -54.58(7) 9 9
C14 C9 C10 C10 105.80(13) 16_556 9
C8 C9 C10 C10 -55.88(14) 24 9
C9 C10 C11 C12 0.1 . 16_556
C9 C10 C11 C12 177.4 16_556 16_556
C15 C10 C11 C12 -2.6 16_556 16_556
C15 C10 C11 C12 -179.9 . 16_556
C10 C10 C11 C12 -91.2(3) 9 16_556
C9 C10 C11 C12 -177.4 . .
C9 C10 C11 C12 -0.1 16_556 .
C15 C10 C11 C12 179.9 16_556 .
C15 C10 C11 C12 2.6 . .
C10 C10 C11 C12 91.2(3) 9 .
C12 C11 C12 C11 -5.6 16_556 7
C10 C11 C12 C11 172.1 . 7
C12 C11 C12 C13 177.3 16_556 .
C10 C11 C12 C13 -5.0 . .
C11 C11 C12 C13 -177.1 7 .
C11 C12 C13 C14 4.9 . .
C13 C12 C13 C14 -172.2 22 .
C11 C12 C13 C13 177.2 . 22
C12 C13 C14 C15 -2.5 . .
C12 C13 C14 C9 0.0 . 16_556
C12 C13 C14 C14 -93.0 . 24
C13 C14 C15 C9 122(4) . 16_556
C14 C14 C15 C9 -128(4) 24 16_556
C13 C14 C15 C15 -110.5 . 24
C9 C14 C15 C15 128(4) 16_556 24
C14 C14 C15 C15 0.0 24 24
C13 C14 C15 C9 -112.8(2) . 9
C9 C14 C15 C9 125(4) 16_556 9
C14 C14 C15 C9 -2.2(2) 24 9
C13 C14 C15 C6 180.0 . .
C9 C14 C15 C6 58(4) 16_556 .
C14 C14 C15 C6 -69.5 24 .
C13 C14 C15 C10 0.0 . .
C9 C14 C15 C10 -122(4) 16_556 .
C14 C14 C15 C10 110.5 24 .
C13 C14 C15 C8 177.3 . 16_556
C9 C14 C15 C8 55(4) 16_556 16_556
C14 C14 C15 C8 -72.1 24 16_556
C13 C14 C15 C6 -169.1 . 24
C9 C14 C15 C6 69(4) 16_556 24
C14 C14 C15 C6 -58.6 24 24
C13 C14 C15 C8 -168.56(5) . 9
C9 C14 C15 C8 70(4) 16_556 9
C14 C14 C15 C8 -58.02(5) 24 9
C8 C6 C15 C9 -14(2) 16_556 16_556
C6 C6 C15 C9 -128(4) 24 16_556
C8 C6 C15 C9 -100(5) 9 16_556
C7 C6 C15 C9 -27(4) 9 16_556
C7 C6 C15 C9 -36(4) . 16_556
C9 C6 C15 C9 -124(4) 9 16_556
C5 C6 C15 C9 132(4) . 16_556
C15 C6 C15 C9 -128(4) 24 16_556
C8 C6 C15 C15 113.1(15) 16_556 24
C6 C6 C15 C15 0.0 24 24
C8 C6 C15 C15 27.6(17) 9 24
C9 C6 C15 C15 128(4) 16_556 24
C7 C6 C15 C15 100.92(8) 9 24
C7 C6 C15 C15 91.0 . 24
C9 C6 C15 C15 3.4(4) 9 24
C5 C6 C15 C15 -100.2 . 24
C8 C6 C15 C9 109.7(19) 16_556 9
C6 C6 C15 C9 -3.4(4) 24 9
C8 C6 C15 C9 24.1(12) 9 9
C9 C6 C15 C9 124(4) 16_556 9
C7 C6 C15 C9 97.5(5) 9 9
C7 C6 C15 C9 87.6(4) . 9
C5 C6 C15 C9 -103.6(4) . 9
C15 C6 C15 C9 -3.4(4) 24 9
C8 C6 C15 C14 -158.1(15) 16_556 .
C6 C6 C15 C14 88.9 24 .
C8 C6 C15 C14 116.4(17) 9 .
C9 C6 C15 C14 -144(4) 16_556 .
C7 C6 C15 C14 -170.23(8) 9 .
C7 C6 C15 C14 179.9 . .
C9 C6 C15 C14 92.3(4) 9 .
C5 C6 C15 C14 -11.3 . .
C15 C6 C15 C14 88.8 24 .
C8 C6 C15 C10 22.0(15) 16_556 .
C6 C6 C15 C10 -91.1 24 .
C8 C6 C15 C10 -63.6(17) 9 .
C9 C6 C15 C10 36(4) 16_556 .
C7 C6 C15 C10 9.78(8) 9 .
C7 C6 C15 C10 -0.1 . .
C9 C6 C15 C10 -87.7(4) 9 .
C5 C6 C15 C10 168.7 . .
C15 C6 C15 C10 -91.1 24 .
C6 C6 C15 C8 -113.1(15) 24 16_556
C8 C6 C15 C8 -86(3) 9 16_556
C9 C6 C15 C8 14(2) 16_556 16_556
C7 C6 C15 C8 -12.2(14) 9 16_556
C7 C6 C15 C8 -22.1(15) . 16_556
C9 C6 C15 C8 -109.7(19) 9 16_556
C5 C6 C15 C8 146.7(15) . 16_556
C15 C6 C15 C8 -113.1(15) 24 16_556
C8 C6 C15 C6 113.1(15) 16_556 24
C8 C6 C15 C6 27.6(16) 9 24
C9 C6 C15 C6 128(4) 16_556 24
C7 C6 C15 C6 100.91(8) 9 24
C7 C6 C15 C6 91.0 . 24
C9 C6 C15 C6 3.4(4) 9 24
C5 C6 C15 C6 -100.2 . 24
C15 C6 C15 C6 0.0 24 24
C8 C6 C15 C8 86(3) 16_556 9
C6 C6 C15 C8 -27.6(16) 24 9
C9 C6 C15 C8 100(5) 16_556 9
C7 C6 C15 C8 73.4(17) 9 9
C7 C6 C15 C8 63.5(17) . 9
C9 C6 C15 C8 -24.1(12) 9 9
C5 C6 C15 C8 -127.8(17) . 9
C15 C6 C15 C8 -27.6(17) 24 9
C9 C10 C15 C9 26.0(10) . 16_556
C11 C10 C15 C9 -154.0(10) . 16_556
C15 C10 C15 C9 28.8(10) 16_556 16_556
C10 C10 C15 C9 95.8(11) 9 16_556
C9 C10 C15 C15 -69.8 . 24
C9 C10 C15 C15 -95.8(10) 16_556 24
C11 C10 C15 C15 110.2 . 24
C15 C10 C15 C15 -66.9 16_556 24
C10 C10 C15 C15 0.00(12) 9 24
C9 C10 C15 C9 -64.52(16) . 9
C9 C10 C15 C9 -90.5(11) 16_556 9
C11 C10 C15 C9 115.50(16) . 9
C15 C10 C15 C9 -61.66(16) 16_556 9
C10 C10 C15 C9 5.3 9 9
C9 C10 C15 C14 180.0 . .
C9 C10 C15 C14 154.0(10) 16_556 .
C11 C10 C15 C14 0.0 . .
C15 C10 C15 C14 -177.1 16_556 .
C10 C10 C15 C14 -110.20(12) 9 .
C9 C10 C15 C6 0.0 . .
C9 C10 C15 C6 -26.0(10) 16_556 .
C11 C10 C15 C6 -180.0 . .
C15 C10 C15 C6 2.9 16_556 .
C10 C10 C15 C6 69.79(12) 9 .
C9 C10 C15 C8 2.3 . 16_556
C9 C10 C15 C8 -23.7(10) 16_556 16_556
C11 C10 C15 C8 -177.7 . 16_556
C15 C10 C15 C8 5.2 16_556 16_556
C10 C10 C15 C8 72.11(14) 9 16_556
C9 C10 C15 C6 -10.6 . 24
C9 C10 C15 C6 -36.5(10) 16_556 24
C11 C10 C15 C6 169.5 . 24
C15 C10 C15 C6 -7.7 16_556 24
C10 C10 C15 C6 59.24(12) 9 24
C9 C10 C15 C8 -10.0 . 9
C9 C10 C15 C8 -36.0(10) 16_556 9
C11 C10 C15 C8 170.0 . 9
C15 C10 C15 C8 -7.2 16_556 9
C10 C10 C15 C8 59.75(10) 9 9

loop_
_platon_squeeze_void_nr
_platon_squeeze_void_average_x
_platon_squeeze_void_average_y
_platon_squeeze_void_average_z
_platon_squeeze_void_volume
_platon_squeeze_void_count_electrons
_platon_squeeze_void_content
1 -0.035 -0.025 0.004 4101 1028 ' '
